data_4332744
loop_
_publ_author_name
'Mitra, Amitabha'
'DePue, Lauren J.'
'Struss, Jeffrey E.'
'Patel, Bijal P.'
'Parkin, Sean'
'Atwood, David A.'

_publ_section_title
;
 Mononuclear Schiff Base Boron Halides:&#x00A0; Synthesis,
 Characterization, and Dealkylation of Trimethyl Phosphate
;
_journal_issue 23
_journal_name_full 'Inorganic Chemistry'
_journal_page_first 9213
_journal_page_last 9224
_journal_paper_doi 10.1021/ic0607890
_journal_volume 45
_journal_year 2006
_chemical_formula_sum 'C18.15 H27.46 B Cl0.85 N O2.15'
_chemical_formula_weight 335.00
_chemical_name_systematic
; 
 ? 
;
_space_group_IT_number 2
_symmetry_cell_setting triclinic
_symmetry_space_group_name_Hall '-P 1'
_symmetry_space_group_name_H-M 'P -1'
_atom_sites_solution_hydrogens geom
_atom_sites_solution_primary direct
_atom_sites_solution_secondary difmap
_audit_creation_method SHELXL-97
_cell_angle_alpha 100.1133(4)
_cell_angle_beta 102.1617(5)
_cell_angle_gamma 115.9115(5)
_cell_formula_units_Z 4
_cell_length_a 11.63150(10)
_cell_length_b 11.82500(10)
_cell_length_c 16.5808(2)
_cell_measurement_reflns_used 8720
_cell_measurement_temperature 90.0(2)
_cell_measurement_theta_max 27.48
_cell_measurement_theta_min 1.00
_cell_volume 1910.10(4)
_computing_cell_refinement 'SCALEPACK (Otwinowski & Minor, 1997)'
_computing_data_collection 'COLLECT (Nonius, 1998)'
_computing_data_reduction 'DENZO-SMN (Otwinowski & Minor, 1997)'
_computing_molecular_graphics 'XP in SHELXTL (Sheldrick, 1994)'
_computing_publication_material
; 
SHELX97-2 (Sheldrick, 1997) and local procedures 
;
_computing_structure_refinement 'SHELXL-97 (Sheldrick, 1997)'
_computing_structure_solution 'SHELXS-97 (Sheldrick, 1990)'
_diffrn_ambient_temperature 90.0(2)
_diffrn_detector_area_resol_mean 18
_diffrn_measured_fraction_theta_full .998
_diffrn_measured_fraction_theta_max .998
_diffrn_measurement_device_type 'Nonius KappaCCD diffractometer'
_diffrn_measurement_method '\w scans at fixed \c = 55\%'
_diffrn_radiation_monochromator graphite
_diffrn_radiation_source 'fine-focus sealed tube'
_diffrn_radiation_type MoK\a
_diffrn_radiation_wavelength 0.71073
_diffrn_reflns_av_R_equivalents 0.0334
_diffrn_reflns_av_sigmaI/netI 0.0477
_diffrn_reflns_limit_h_max 15
_diffrn_reflns_limit_h_min -15
_diffrn_reflns_limit_k_max 15
_diffrn_reflns_limit_k_min -15
_diffrn_reflns_limit_l_max 21
_diffrn_reflns_limit_l_min -21
_diffrn_reflns_number 17406
_diffrn_reflns_theta_full 27.49
_diffrn_reflns_theta_max 27.49
_diffrn_reflns_theta_min 1.32
_exptl_absorpt_coefficient_mu 0.188
_exptl_absorpt_correction_T_max 0.9546
_exptl_absorpt_correction_T_min 0.9203
_exptl_absorpt_correction_type multi-scan
_exptl_absorpt_process_details 'Scalepack (Otwinowski & Minor,1997)'
_exptl_crystal_colour yellow
_exptl_crystal_density_diffrn 1.165
_exptl_crystal_density_method 'not measured'
_exptl_crystal_description block
_exptl_crystal_F_000 720
_exptl_crystal_size_max 0.45
_exptl_crystal_size_mid 0.35
_exptl_crystal_size_min 0.25
_refine_diff_density_max .496
_refine_diff_density_min -.367
_refine_diff_density_rms .056
_refine_ls_extinction_method none
_refine_ls_goodness_of_fit_ref 1.076
_refine_ls_hydrogen_treatment constr
_refine_ls_matrix_type full
_refine_ls_number_parameters 453
_refine_ls_number_reflns 8762
_refine_ls_number_restraints 85
_refine_ls_restrained_S_all 1.072
_refine_ls_R_factor_all 0.0834
_refine_ls_R_factor_gt 0.0523
_refine_ls_shift/su_max 0.004
_refine_ls_shift/su_mean 0.000
_refine_ls_structure_factor_coef Fsqd
_refine_ls_weighting_details 'calc w=1/[\s^2^(Fo^2^)+(0.0893P)^2^+0.2332P] where P=(Fo^2^+2Fc^2^)/3'
_refine_ls_weighting_scheme calc
_refine_ls_wR_factor_gt 0.1419
_refine_ls_wR_factor_ref 0.1599
_reflns_number_gt 6064
_reflns_number_total 8762
_reflns_threshold_expression >2\s(I)
_cod_data_source_file ic0607890sup3.cif
_cod_data_source_block k05243
_cod_original_cell_volume 1910.10(3)
_cod_original_sg_symbol_H-M P-1
_cod_original_formula_sum 'C18.15 H27.46 B Cl.85 N O2.15'
_cod_database_code 4332744

loop_
_symmetry_equiv_pos_as_xyz
'x, y, z'
'-x, -y, -z'

loop_
_atom_site_label
_atom_site_type_symbol
_atom_site_fract_x
_atom_site_fract_y
_atom_site_fract_z
_atom_site_U_iso_or_equiv
_atom_site_adp_type
_atom_site_occupancy
_atom_site_symmetry_multiplicity
_atom_site_calc_flag
_atom_site_refinement_flags
_atom_site_disorder_assembly
_atom_site_disorder_group
B1A B -0.4328(2) 0.7148(2) 0.80083(14) 0.0271(5) Uani 1 1 d . . .
N1A N -0.31467(14) 0.84645(14) 0.80269(10) 0.0253(3) Uani 1 1 d . . .
O1A O -0.40417(11) 0.60831(12) 0.78261(8) 0.0268(3) Uani 1 1 d . . .
O2A O -0.55664(12) 0.68015(12) 0.74126(9) 0.0310(3) Uani 1 1 d . . .
Cl1A Cl -0.43805(5) 0.74725(5) 0.92003(3) 0.03788(16) Uani 1 1 d . . .
C1A C -0.27596(17) 0.62971(17) 0.80680(11) 0.0220(4) Uani 1 1 d . . .
C2A C -0.25167(18) 0.52294(17) 0.80862(11) 0.0249(4) Uani 1 1 d . . .
C3A C -0.36836(19) 0.38087(18) 0.78174(12) 0.0298(4) Uani 1 1 d . . .
C4A C -0.4623(2) 0.3423(2) 0.68916(13) 0.0403(5) Uani 1 1 d . . .
H4A1 H -0.5388 0.2531 0.6743 0.060 Uiso 1 1 calc R . .
H4A2 H -0.4121 0.3442 0.6483 0.060 Uiso 1 1 calc R . .
H4A3 H -0.4958 0.4049 0.6859 0.060 Uiso 1 1 calc R . .
C5A C -0.4487(2) 0.36726(19) 0.84540(13) 0.0328(5) Uani 1 1 d . . .
H5A1 H -0.3899 0.3854 0.9034 0.049 Uiso 1 1 calc R . .
H5A2 H -0.5253 0.2773 0.8265 0.049 Uiso 1 1 calc R . .
H5A3 H -0.4821 0.4304 0.8469 0.049 Uiso 1 1 calc R . .
C6A C -0.3165(2) 0.2809(2) 0.78165(15) 0.0421(5) Uani 1 1 d . . .
H6A1 H -0.2607 0.2985 0.8405 0.063 Uiso 1 1 calc R . .
H6A2 H -0.2624 0.2897 0.7428 0.063 Uiso 1 1 calc R . .
H6A3 H -0.3936 0.1911 0.7617 0.063 Uiso 1 1 calc R . .
C7A C -0.11721(19) 0.55508(19) 0.83745(12) 0.0274(4) Uani 1 1 d . . .
H7A H -0.0986 0.4853 0.8418 0.033 Uiso 1 1 calc R . .
C8A C -0.00601(18) 0.68288(19) 0.86084(12) 0.0263(4) Uani 1 1 d . . .
C9A C 0.1386(2) 0.7060(2) 0.89369(14) 0.0345(5) Uani 1 1 d . . .
C10A C 0.1599(2) 0.6768(3) 0.98110(15) 0.0493(6) Uani 1 1 d . . .
H10A H 0.1476 0.7363 1.0231 0.074 Uiso 1 1 calc R . .
H10B H 0.2516 0.6902 1.0025 0.074 Uiso 1 1 calc R . .
H10C H 0.0940 0.5851 0.9731 0.074 Uiso 1 1 calc R . .
C11A C 0.1599(2) 0.6134(2) 0.82903(16) 0.0432(5) Uani 1 1 d . . .
H11A H 0.0954 0.5216 0.8217 0.065 Uiso 1 1 calc R . .
H11B H 0.2522 0.6288 0.8509 0.065 Uiso 1 1 calc R . .
H11C H 0.1456 0.6307 0.7731 0.065 Uiso 1 1 calc R . .
C12A C 0.2443(2) 0.8488(2) 0.90844(16) 0.0425(5) Uani 1 1 d . . .
H12A H 0.2337 0.8694 0.8535 0.064 Uiso 1 1 calc R . .
H12B H 0.3350 0.8602 0.9307 0.064 Uiso 1 1 calc R . .
H12C H 0.2320 0.9083 0.9505 0.064 Uiso 1 1 calc R . .
C13A C -0.03351(17) 0.78282(18) 0.85229(11) 0.0242(4) Uani 1 1 d . . .
H13A H 0.0385 0.8696 0.8640 0.029 Uiso 1 1 calc R . .
C14A C -0.16780(17) 0.75696(17) 0.82625(11) 0.0222(4) Uani 1 1 d . . .
C15A C -0.19491(17) 0.86145(17) 0.81595(11) 0.0240(4) Uani 1 1 d . . .
H15A H -0.1230 0.9437 0.8190 0.029 Uiso 1 1 calc R . .
C16A C -0.34341(18) 0.95342(19) 0.79163(14) 0.0334(5) Uani 1 1 d . . .
H16A H -0.2694 1.0209 0.7776 0.040 Uiso 1 1 calc R . .
H16B H -0.3503 0.9963 0.8459 0.040 Uiso 1 1 calc R . .
C17A C -0.47619(19) 0.8945(2) 0.71829(14) 0.0360(5) Uani 1 1 d . . .
H17A H -0.5006 0.9638 0.7127 0.043 Uiso 1 1 calc R . .
H17B H -0.4659 0.8598 0.6630 0.043 Uiso 1 1 calc R . .
C18A C -0.58705(18) 0.7840(2) 0.73663(15) 0.0349(5) Uani 1 1 d . . .
H18A H -0.5967 0.8188 0.7921 0.042 Uiso 1 1 calc R . .
H18B H -0.6739 0.7489 0.6902 0.042 Uiso 1 1 calc R . .
B1B B 0.0635(2) 0.1782(2) 0.77913(13) 0.0258(4) Uani 1 1 d . . .
N1B N 0.19735(14) 0.31427(15) 0.81013(9) 0.0237(3) Uani 1 1 d . A .
O1B O -0.02432(12) 0.16303(12) 0.69754(8) 0.0261(3) Uani 1 1 d . A .
O2B O -0.00459(13) 0.16463(13) 0.84019(8) 0.0336(3) Uani 1 1 d . A .
Cl1B Cl 0.12977(8) 0.05247(7) 0.75730(6) 0.0292(5) Uani 0.690(5) 1 d PU A 1
O3B O 0.0860(6) 0.0666(5) 0.7818(4) 0.0340(13) Uiso 0.310(5) 1 d PU A 2
C19B C 0.1431(8) 0.0363(9) 0.7214(8) 0.037(2) Uiso 0.310(5) 1 d PU A 2
H19A H 0.0841 0.0154 0.6629 0.055 Uiso 0.310(5) 1 calc PR A 2
H19B H 0.1537 -0.0400 0.7270 0.055 Uiso 0.310(5) 1 calc PR A 2
H19C H 0.2318 0.1122 0.7318 0.055 Uiso 0.310(5) 1 calc PR A 2
C1B C 0.02218(18) 0.22296(17) 0.64039(11) 0.0235(4) Uani 1 1 d . . .
C2B C -0.06265(18) 0.18146(18) 0.55412(12) 0.0261(4) Uani 1 1 d . A .
C3B C -0.20910(19) 0.06712(18) 0.52273(12) 0.0297(4) Uani 1 1 d . . .
C4B C -0.2891(2) 0.0958(2) 0.57837(14) 0.0373(5) Uani 1 1 d . A .
H4B1 H -0.3817 0.0217 0.5580 0.056 Uiso 1 1 calc R . .
H4B2 H -0.2909 0.1765 0.5737 0.056 Uiso 1 1 calc R . .
H4B3 H -0.2456 0.1076 0.6390 0.056 Uiso 1 1 calc R . .
C5B C -0.2085(2) -0.06141(19) 0.52748(14) 0.0404(5) Uani 1 1 d . A .
H5B1 H -0.1619 -0.0508 0.5872 0.061 Uiso 1 1 calc R . .
H5B2 H -0.1616 -0.0814 0.4893 0.061 Uiso 1 1 calc R . .
H5B3 H -0.3018 -0.1339 0.5090 0.061 Uiso 1 1 calc R . .
C6B C -0.2831(2) 0.0469(2) 0.42900(14) 0.0405(5) Uani 1 1 d . A .
H6B1 H -0.3759 -0.0263 0.4113 0.061 Uiso 1 1 calc R . .
H6B2 H -0.2360 0.0264 0.3912 0.061 Uiso 1 1 calc R . .
H6B3 H -0.2849 0.1277 0.4245 0.061 Uiso 1 1 calc R . .
C7B C -0.00702(19) 0.24919(19) 0.49946(12) 0.0296(4) Uani 1 1 d . . .
H7B H -0.0623 0.2212 0.4409 0.036 Uiso 1 1 calc R A .
C8B C 0.1250(2) 0.35614(19) 0.52425(12) 0.0300(4) Uani 1 1 d . A .
C9B C 0.1799(2) 0.4255(2) 0.45947(13) 0.0372(5) Uani 1 1 d DU . .
C10B C 0.2721(5) 0.3774(4) 0.4311(3) 0.0678(14) Uani 0.774(5) 1 d PDU A 1
H10D H 0.2193 0.2824 0.4007 0.102 Uiso 0.774(5) 1 calc PR A 1
H10E H 0.3447 0.3945 0.4822 0.102 Uiso 0.774(5) 1 calc PR A 1
H10F H 0.3114 0.4245 0.3923 0.102 Uiso 0.774(5) 1 calc PR A 1
C11B C 0.0660(4) 0.3911(6) 0.3768(3) 0.097(2) Uani 0.774(5) 1 d PDU A 1
H11D H 0.1040 0.4422 0.3394 0.145 Uiso 0.774(5) 1 calc PR A 1
H11E H -0.0005 0.4124 0.3925 0.145 Uiso 0.774(5) 1 calc PR A 1
H11F H 0.0218 0.2966 0.3459 0.145 Uiso 0.774(5) 1 calc PR A 1
C12B C 0.2549(5) 0.5703(3) 0.4988(2) 0.0645(14) Uani 0.774(5) 1 d PDU A 1
H12D H 0.3331 0.5951 0.5486 0.097 Uiso 0.774(5) 1 calc PR A 1
H12E H 0.1955 0.5995 0.5181 0.097 Uiso 0.774(5) 1 calc PR A 1
H12F H 0.2859 0.6125 0.4559 0.097 Uiso 0.774(5) 1 calc PR A 1
C10C C 0.0962(11) 0.4931(12) 0.4312(8) 0.051(3) Uiso 0.226(5) 1 d PDU A 2
H10G H 0.1134 0.5635 0.4811 0.076 Uiso 0.226(5) 1 calc PR A 2
H10H H -0.0002 0.4276 0.4090 0.076 Uiso 0.226(5) 1 calc PR A 2
H10I H 0.1228 0.5308 0.3856 0.076 Uiso 0.226(5) 1 calc PR A 2
C11C C 0.3257(11) 0.5470(12) 0.5050(8) 0.053(3) Uiso 0.226(5) 1 d PDU A 2
H11G H 0.3242 0.6095 0.5516 0.079 Uiso 0.226(5) 1 calc PR A 2
H11H H 0.3564 0.5906 0.4626 0.079 Uiso 0.226(5) 1 calc PR A 2
H11I H 0.3876 0.5169 0.5293 0.079 Uiso 0.226(5) 1 calc PR A 2
C12C C 0.1765(15) 0.3337(12) 0.3889(8) 0.059(4) Uiso 0.226(5) 1 d PDU A 2
H12G H 0.2003 0.3762 0.3447 0.089 Uiso 0.226(5) 1 calc PR A 2
H12H H 0.0855 0.2569 0.3637 0.089 Uiso 0.226(5) 1 calc PR A 2
H12I H 0.2414 0.3051 0.4100 0.089 Uiso 0.226(5) 1 calc PR A 2
C13B C 0.20354(19) 0.39603(19) 0.60924(12) 0.0290(4) Uani 1 1 d . . .
H13B H 0.2926 0.4691 0.6290 0.035 Uiso 1 1 calc R A .
C14B C 0.15388(18) 0.33037(17) 0.66711(11) 0.0245(4) Uani 1 1 d . A .
C15B C 0.23521(18) 0.37757(18) 0.75662(12) 0.0252(4) Uani 1 1 d . . .
H15B H 0.3190 0.4575 0.7767 0.030 Uiso 1 1 calc R A .
C16B C 0.27909(18) 0.36277(19) 0.90259(12) 0.0304(4) Uani 1 1 d . . .
H16C H 0.3451 0.4579 0.9186 0.037 Uiso 1 1 calc R A .
H16D H 0.3299 0.3150 0.9127 0.037 Uiso 1 1 calc R . .
C17B C 0.1884(2) 0.34172(19) 0.95830(12) 0.0324(5) Uani 1 1 d . A .
H17C H 0.1485 0.4002 0.9552 0.039 Uiso 1 1 calc R . .
H17D H 0.2424 0.3648 1.0194 0.039 Uiso 1 1 calc R . .
C18B C 0.0767(2) 0.1992(2) 0.92780(12) 0.0359(5) Uani 1 1 d . . .
H18C H 0.1167 0.1409 0.9319 0.043 Uiso 1 1 calc R A .
H18D H 0.0195 0.1863 0.9656 0.043 Uiso 1 1 calc R . .

loop_
_atom_site_aniso_label
_atom_site_aniso_U_11
_atom_site_aniso_U_22
_atom_site_aniso_U_33
_atom_site_aniso_U_23
_atom_site_aniso_U_13
_atom_site_aniso_U_12
B1A 0.0215(10) 0.0238(11) 0.0326(12) 0.0111(9) 0.0069(9) 0.0083(9)
N1A 0.0218(8) 0.0201(8) 0.0309(8) 0.0094(6) 0.0049(6) 0.0088(6)
O1A 0.0197(6) 0.0206(7) 0.0353(7) 0.0098(6) 0.0058(5) 0.0067(5)
O2A 0.0211(6) 0.0259(7) 0.0421(8) 0.0150(6) 0.0053(6) 0.0089(6)
Cl1A 0.0366(3) 0.0443(3) 0.0382(3) 0.0165(2) 0.0143(2) 0.0220(2)
C1A 0.0210(9) 0.0231(9) 0.0201(9) 0.0072(7) 0.0058(7) 0.0096(7)
C2A 0.0320(10) 0.0234(9) 0.0203(9) 0.0067(7) 0.0104(7) 0.0136(8)
C3A 0.0362(11) 0.0203(9) 0.0297(10) 0.0079(8) 0.0093(8) 0.0118(8)
C4A 0.0482(13) 0.0267(11) 0.0308(11) 0.0022(9) 0.0044(10) 0.0119(10)
C5A 0.0321(10) 0.0237(10) 0.0361(11) 0.0115(8) 0.0099(9) 0.0079(8)
C6A 0.0525(13) 0.0251(11) 0.0479(13) 0.0094(9) 0.0146(11) 0.0197(10)
C7A 0.0366(10) 0.0322(10) 0.0268(10) 0.0140(8) 0.0159(8) 0.0238(9)
C8A 0.0283(10) 0.0330(10) 0.0250(9) 0.0124(8) 0.0136(8) 0.0180(8)
C9A 0.0316(11) 0.0410(12) 0.0418(12) 0.0187(10) 0.0162(9) 0.0230(10)
C10A 0.0447(13) 0.0706(17) 0.0495(14) 0.0319(13) 0.0147(11) 0.0376(13)
C11A 0.0366(12) 0.0477(13) 0.0597(15) 0.0208(11) 0.0243(11) 0.0272(11)
C12A 0.0240(10) 0.0462(13) 0.0565(14) 0.0147(11) 0.0091(10) 0.0187(10)
C13A 0.0219(9) 0.0259(9) 0.0235(9) 0.0089(7) 0.0088(7) 0.0097(8)
C14A 0.0224(9) 0.0231(9) 0.0207(9) 0.0080(7) 0.0069(7) 0.0103(7)
C15A 0.0200(9) 0.0210(9) 0.0256(9) 0.0084(7) 0.0052(7) 0.0059(7)
C16A 0.0240(10) 0.0225(10) 0.0497(13) 0.0139(9) 0.0039(9) 0.0104(8)
C17A 0.0266(10) 0.0292(11) 0.0501(13) 0.0198(10) 0.0045(9) 0.0126(9)
C18A 0.0217(9) 0.0325(11) 0.0490(13) 0.0171(10) 0.0046(9) 0.0135(8)
B1B 0.0262(10) 0.0236(11) 0.0235(11) 0.0068(8) 0.0055(8) 0.0101(9)
N1B 0.0218(7) 0.0254(8) 0.0194(8) 0.0070(6) 0.0054(6) 0.0083(6)
O1B 0.0244(6) 0.0256(7) 0.0210(6) 0.0091(5) 0.0049(5) 0.0065(5)
O2B 0.0275(7) 0.0351(8) 0.0225(7) 0.0112(6) 0.0057(5) 0.0024(6)
Cl1B 0.0375(5) 0.0268(4) 0.0284(7) 0.0107(3) 0.0137(4) 0.0180(3)
C1B 0.0272(9) 0.0214(9) 0.0222(9) 0.0085(7) 0.0076(7) 0.0118(8)
C2B 0.0289(10) 0.0231(9) 0.0233(9) 0.0058(7) 0.0038(7) 0.0129(8)
C3B 0.0289(10) 0.0263(10) 0.0244(10) 0.0069(8) -0.0005(8) 0.0101(8)
C4B 0.0258(10) 0.0406(12) 0.0382(12) 0.0116(10) 0.0028(9) 0.0138(9)
C5B 0.0393(12) 0.0236(10) 0.0398(12) 0.0049(9) -0.0047(9) 0.0094(9)
C6B 0.0372(11) 0.0345(12) 0.0333(11) 0.0083(9) -0.0048(9) 0.0120(10)
C7B 0.0368(11) 0.0290(10) 0.0208(9) 0.0078(8) 0.0042(8) 0.0166(9)
C8B 0.0382(11) 0.0287(10) 0.0267(10) 0.0136(8) 0.0130(8) 0.0165(9)
C9B 0.0489(12) 0.0361(12) 0.0265(10) 0.0161(9) 0.0139(9) 0.0176(10)
C10B 0.115(4) 0.066(2) 0.085(3) 0.059(2) 0.076(3) 0.063(3)
C11B 0.069(3) 0.134(5) 0.050(2) 0.067(3) 0.0094(19) 0.008(3)
C12B 0.121(4) 0.0351(18) 0.0452(19) 0.0272(15) 0.047(2) 0.031(2)
C13B 0.0294(10) 0.0261(10) 0.0290(10) 0.0113(8) 0.0102(8) 0.0100(8)
C14B 0.0254(9) 0.0235(9) 0.0215(9) 0.0086(7) 0.0061(7) 0.0096(8)
C15B 0.0221(9) 0.0227(9) 0.0252(9) 0.0075(7) 0.0064(7) 0.0068(7)
C16B 0.0260(10) 0.0321(11) 0.0206(9) 0.0066(8) 0.0026(7) 0.0066(8)
C17B 0.0387(11) 0.0284(10) 0.0229(10) 0.0071(8) 0.0081(8) 0.0115(9)
C18B 0.0372(11) 0.0359(11) 0.0223(10) 0.0121(9) 0.0082(8) 0.0071(9)

loop_
_atom_type_symbol
_atom_type_description
_atom_type_scat_dispersion_real
_atom_type_scat_dispersion_imag
_atom_type_scat_source
C C .0033 .0016 'International Tables Vol C Tables 4.2.6.8 and 6.1.1.4'
H H .0000 .0000 'International Tables Vol C Tables 4.2.6.8 and 6.1.1.4'
O O .0106 .0060 'International Tables Vol C Tables 4.2.6.8 and 6.1.1.4'
N N .0061 .0033 'International Tables Vol C Tables 4.2.6.8 and 6.1.1.4'
B B .0013 .0007 'International Tables Vol C Tables 4.2.6.8 and 6.1.1.4'
Cl Cl .1484 .1585 'International Tables Vol C Tables 4.2.6.8 and 6.1.1.4'

loop_
_geom_angle_atom_site_label_1
_geom_angle_atom_site_label_2
_geom_angle_atom_site_label_3
_geom_angle
O2A B1A O1A 109.16(16)
O2A B1A N1A 113.18(16)
O1A B1A N1A 111.22(15)
O2A B1A Cl1A 111.22(14)
O1A B1A Cl1A 108.04(13)
N1A B1A Cl1A 103.83(13)
C15A N1A C16A 121.76(15)
C15A N1A B1A 120.32(15)
C16A N1A B1A 117.89(14)
C1A O1A B1A 121.29(14)
B1A O2A C18A 116.79(15)
O1A C1A C14A 119.74(15)
O1A C1A C2A 120.12(15)
C14A C1A C2A 120.08(15)
C7A C2A C1A 115.98(16)
C7A C2A C3A 122.64(16)
C1A C2A C3A 121.37(16)
C2A C3A C5A 109.85(15)
C2A C3A C4A 110.61(15)
C5A C3A C4A 109.98(17)
C2A C3A C6A 111.63(16)
C5A C3A C6A 107.94(17)
C4A C3A C6A 106.76(17)
C3A C4A H4A1 109.5
C3A C4A H4A2 109.5
H4A1 C4A H4A2 109.5
C3A C4A H4A3 109.5
H4A1 C4A H4A3 109.5
H4A2 C4A H4A3 109.5
C3A C5A H5A1 109.5
C3A C5A H5A2 109.5
H5A1 C5A H5A2 109.5
C3A C5A H5A3 109.5
H5A1 C5A H5A3 109.5
H5A2 C5A H5A3 109.5
C3A C6A H6A1 109.5
C3A C6A H6A2 109.5
H6A1 C6A H6A2 109.5
C3A C6A H6A3 109.5
H6A1 C6A H6A3 109.5
H6A2 C6A H6A3 109.5
C2A C7A C8A 125.19(17)
C2A C7A H7A 117.4
C8A C7A H7A 117.4
C13A C8A C7A 117.13(16)
C13A C8A C9A 122.74(17)
C7A C8A C9A 120.12(16)
C12A C9A C11A 109.23(17)
C12A C9A C8A 111.83(16)
C11A C9A C8A 110.28(17)
C12A C9A C10A 107.90(19)
C11A C9A C10A 108.89(17)
C8A C9A C10A 108.63(16)
C9A C10A H10A 109.5
C9A C10A H10B 109.5
H10A C10A H10B 109.5
C9A C10A H10C 109.5
H10A C10A H10C 109.5
H10B C10A H10C 109.5
C9A C11A H11A 109.5
C9A C11A H11B 109.5
H11A C11A H11B 109.5
C9A C11A H11C 109.5
H11A C11A H11C 109.5
H11B C11A H11C 109.5
C9A C12A H12A 109.5
C9A C12A H12B 109.5
H12A C12A H12B 109.5
C9A C12A H12C 109.5
H12A C12A H12C 109.5
H12B C12A H12C 109.5
C8A C13A C14A 120.16(17)
C8A C13A H13A 119.9
C14A C13A H13A 119.9
C1A C14A C13A 121.20(16)
C1A C14A C15A 119.25(15)
C13A C14A C15A 119.50(16)
N1A C15A C14A 121.47(16)
N1A C15A H15A 119.3
C14A C15A H15A 119.3
N1A C16A C17A 108.51(15)
N1A C16A H16A 110.0
C17A C16A H16A 110.0
N1A C16A H16B 110.0
C17A C16A H16B 110.0
H16A C16A H16B 108.4
C18A C17A C16A 109.87(16)
C18A C17A H17A 109.7
C16A C17A H17A 109.7
C18A C17A H17B 109.7
C16A C17A H17B 109.7
H17A C17A H17B 108.2
O2A C18A C17A 110.66(15)
O2A C18A H18A 109.5
C17A C18A H18A 109.5
O2A C18A H18B 109.5
C17A C18A H18B 109.5
H18A C18A H18B 108.1
O2B B1B O1B 109.64(16)
O2B B1B O3B 95.6(3)
O1B B1B O3B 114.9(3)
O2B B1B N1B 111.99(15)
O1B B1B N1B 110.22(15)
O3B B1B N1B 113.6(3)
O2B B1B Cl1B 115.13(14)
O1B B1B Cl1B 107.61(13)
O3B B1B Cl1B 19.6(3)
N1B B1B Cl1B 101.94(12)
C15B N1B C16B 122.14(15)
C15B N1B B1B 121.11(15)
C16B N1B B1B 116.71(14)
C1B O1B B1B 122.77(14)
B1B O2B C18B 115.81(15)
C19B O3B B1B 114.6(6)
O3B C19B H19A 109.5
O3B C19B H19B 109.5
H19A C19B H19B 109.5
O3B C19B H19C 109.5
H19A C19B H19C 109.5
H19B C19B H19C 109.5
O1B C1B C14B 120.04(15)
O1B C1B C2B 120.27(16)
C14B C1B C2B 119.65(16)
C7B C2B C1B 116.59(16)
C7B C2B C3B 121.94(16)
C1B C2B C3B 121.47(16)
C6B C3B C4B 107.05(16)
C6B C3B C5B 108.11(16)
C4B C3B C5B 110.10(17)
C6B C3B C2B 111.68(16)
C4B C3B C2B 110.50(16)
C5B C3B C2B 109.35(16)
C3B C4B H4B1 109.5
C3B C4B H4B2 109.5
H4B1 C4B H4B2 109.5
C3B C4B H4B3 109.5
H4B1 C4B H4B3 109.5
H4B2 C4B H4B3 109.5
C3B C5B H5B1 109.5
C3B C5B H5B2 109.5
H5B1 C5B H5B2 109.5
C3B C5B H5B3 109.5
H5B1 C5B H5B3 109.5
H5B2 C5B H5B3 109.5
C3B C6B H6B1 109.5
C3B C6B H6B2 109.5
H6B1 C6B H6B2 109.5
C3B C6B H6B3 109.5
H6B1 C6B H6B3 109.5
H6B2 C6B H6B3 109.5
C2B C7B C8B 124.92(17)
C2B C7B H7B 117.5
C8B C7B H7B 117.5
C13B C8B C7B 116.88(17)
C13B C8B C9B 121.26(17)
C7B C8B C9B 121.86(17)
C12C C9B C12B 135.9(6)
C12C C9B C10B 40.0(5)
C12B C9B C10B 110.3(3)
C12C C9B C11B 69.3(6)
C12B C9B C11B 108.2(3)
C10B C9B C11B 106.7(3)
C12C C9B C8B 110.4(6)
C12B C9B C8B 110.81(19)
C10B C9B C8B 108.86(18)
C11B C9B C8B 111.9(2)
C12C C9B C10C 113.7(7)
C12B C9B C10C 66.8(5)
C10B C9B C10C 141.5(5)
C11B C9B C10C 46.7(5)
C8B C9B C10C 107.6(5)
C12C C9B C11C 111.4(7)
C12B C9B C11C 36.9(5)
C10B C9B C11C 75.9(5)
C11B C9B C11C 132.6(5)
C8B C9B C11C 111.5(5)
C10C C9B C11C 101.9(7)
C9B C10B H10D 109.5
C9B C10B H10E 109.5
C9B C10B H10F 109.5
C9B C11B H11D 109.5
C9B C11B H11E 109.5
C9B C11B H11F 109.5
C9B C12B H12D 109.5
C9B C12B H12E 109.5
C9B C12B H12F 109.5
C9B C10C H10G 109.5
C9B C10C H10H 109.5
H10G C10C H10H 109.5
C9B C10C H10I 109.5
H10G C10C H10I 109.5
H10H C10C H10I 109.5
C9B C11C H11G 109.5
C9B C11C H11H 109.5
H11G C11C H11H 109.5
C9B C11C H11I 109.5
H11G C11C H11I 109.5
H11H C11C H11I 109.5
C9B C12C H12G 109.5
C9B C12C H12H 109.5
H12G C12C H12H 109.5
C9B C12C H12I 109.5
H12G C12C H12I 109.5
H12H C12C H12I 109.5
C8B C13B C14B 120.85(17)
C8B C13B H13B 119.6
C14B C13B H13B 119.6
C13B C14B C1B 121.07(16)
C13B C14B C15B 119.93(16)
C1B C14B C15B 118.90(16)
N1B C15B C14B 121.62(16)
N1B C15B H15B 119.2
C14B C15B H15B 119.2
N1B C16B C17B 110.09(15)
N1B C16B H16C 109.6
C17B C16B H16C 109.6
N1B C16B H16D 109.6
C17B C16B H16D 109.6
H16C C16B H16D 108.2
C16B C17B C18B 110.34(17)
C16B C17B H17C 109.6
C18B C17B H17C 109.6
C16B C17B H17D 109.6
C18B C17B H17D 109.6
H17C C17B H17D 108.1
O2B C18B C17B 110.54(15)
O2B C18B H18C 109.5
C17B C18B H18C 109.5
O2B C18B H18D 109.5
C17B C18B H18D 109.5
H18C C18B H18D 108.1

loop_
_geom_bond_atom_site_label_1
_geom_bond_atom_site_label_2
_geom_bond_distance
B1A O2A 1.400(2)
B1A O1A 1.437(2)
B1A N1A 1.552(2)
B1A Cl1A 1.965(2)
N1A C15A 1.289(2)
N1A C16A 1.473(2)
O1A C1A 1.353(2)
O2A C18A 1.428(2)
C1A C14A 1.398(2)
C1A C2A 1.413(2)
C2A C7A 1.386(3)
C2A C3A 1.534(2)
C3A C5A 1.535(3)
C3A C4A 1.539(3)
C3A C6A 1.544(3)
C4A H4A1 0.9800
C4A H4A2 0.9800
C4A H4A3 0.9800
C5A H5A1 0.9800
C5A H5A2 0.9800
C5A H5A3 0.9800
C6A H6A1 0.9800
C6A H6A2 0.9800
C6A H6A3 0.9800
C7A C8A 1.408(3)
C7A H7A 0.9500
C8A C13A 1.374(3)
C8A C9A 1.537(3)
C9A C12A 1.529(3)
C9A C11A 1.531(3)
C9A C10A 1.543(3)
C10A H10A 0.9800
C10A H10B 0.9800
C10A H10C 0.9800
C11A H11A 0.9800
C11A H11B 0.9800
C11A H11C 0.9800
C12A H12A 0.9800
C12A H12B 0.9800
C12A H12C 0.9800
C13A C14A 1.404(2)
C13A H13A 0.9500
C14A C15A 1.431(2)
C15A H15A 0.9500
C16A C17A 1.523(3)
C16A H16A 0.9900
C16A H16B 0.9900
C17A C18A 1.515(3)
C17A H17A 0.9900
C17A H17B 0.9900
C18A H18A 0.9900
C18A H18B 0.9900
B1B O2B 1.401(2)
B1B O1B 1.442(2)
B1B O3B 1.459(6)
B1B N1B 1.568(2)
B1B Cl1B 1.966(2)
N1B C15B 1.285(2)
N1B C16B 1.478(2)
O1B C1B 1.345(2)
O2B C18B 1.430(2)
O3B C19B 1.391(17)
C19B H19A 0.9800
C19B H19B 0.9800
C19B H19C 0.9800
C1B C14B 1.404(2)
C1B C2B 1.413(2)
C2B C7B 1.390(3)
C2B C3B 1.539(3)
C3B C6B 1.530(3)
C3B C4B 1.536(3)
C3B C5B 1.538(3)
C4B H4B1 0.9800
C4B H4B2 0.9800
C4B H4B3 0.9800
C5B H5B1 0.9800
C5B H5B2 0.9800
C5B H5B3 0.9800
C6B H6B1 0.9800
C6B H6B2 0.9800
C6B H6B3 0.9800
C7B C8B 1.408(3)
C7B H7B 0.9500
C8B C13B 1.375(3)
C8B C9B 1.541(3)
C9B C12C 1.431(11)
C9B C12B 1.477(4)
C9B C10B 1.532(4)
C9B C11B 1.539(4)
C9B C10C 1.557(10)
C9B C11C 1.568(10)
C10B H10D 0.9800
C10B H10E 0.9800
C10B H10F 0.9800
C11B H11D 0.9800
C11B H11E 0.9800
C11B H11F 0.9800
C12B H12D 0.9800
C12B H12E 0.9800
C12B H12F 0.9800
C10C H10G 0.9800
C10C H10H 0.9800
C10C H10I 0.9800
C11C H11G 0.9800
C11C H11H 0.9800
C11C H11I 0.9800
C12C H12G 0.9800
C12C H12H 0.9800
C12C H12I 0.9800
C13B C14B 1.400(2)
C13B H13B 0.9500
C14B C15B 1.437(2)
C15B H15B 0.9500
C16B C17B 1.513(3)
C16B H16C 0.9900
C16B H16D 0.9900
C17B C18B 1.514(3)
C17B H17C 0.9900
C17B H17D 0.9900
C18B H18C 0.9900
C18B H18D 0.9900

loop_
_geom_torsion_atom_site_label_1
_geom_torsion_atom_site_label_2
_geom_torsion_atom_site_label_3
_geom_torsion_atom_site_label_4
_geom_torsion
O2A B1A N1A C15A -144.99(18)
O1A B1A N1A C15A -21.7(2)
Cl1A B1A N1A C15A 94.28(17)
O2A B1A N1A C16A 36.9(2)
O1A B1A N1A C16A 160.19(16)
Cl1A B1A N1A C16A -83.85(17)
O2A B1A O1A C1A 155.65(15)
N1A B1A O1A C1A 30.1(2)
Cl1A B1A O1A C1A -83.27(17)
O1A B1A O2A C18A -166.16(15)
N1A B1A O2A C18A -41.7(2)
Cl1A B1A O2A C18A 74.72(18)
B1A O1A C1A C14A -19.0(2)
B1A O1A C1A C2A 163.81(16)
O1A C1A C2A C7A -177.57(15)
C14A C1A C2A C7A 5.3(3)
O1A C1A C2A C3A 1.3(3)
C14A C1A C2A C3A -175.84(16)
C7A C2A C3A C5A 113.57(19)
C1A C2A C3A C5A -65.2(2)
C7A C2A C3A C4A -124.85(19)
C1A C2A C3A C4A 56.3(2)
C7A C2A C3A C6A -6.1(3)
C1A C2A C3A C6A 175.07(17)
C1A C2A C7A C8A -2.8(3)
C3A C2A C7A C8A 178.29(17)
C2A C7A C8A C13A -1.7(3)
C2A C7A C8A C9A 178.74(17)
C13A C8A C9A C12A -4.2(3)
C7A C8A C9A C12A 175.31(18)
C13A C8A C9A C11A -126.0(2)
C7A C8A C9A C11A 53.6(2)
C13A C8A C9A C10A 114.7(2)
C7A C8A C9A C10A -65.7(2)
C7A C8A C13A C14A 3.8(3)
C9A C8A C13A C14A -176.66(17)
O1A C1A C14A C13A 179.43(15)
C2A C1A C14A C13A -3.4(3)
O1A C1A C14A C15A -3.2(3)
C2A C1A C14A C15A 173.99(16)
C8A C13A C14A C1A -1.4(3)
C8A C13A C14A C15A -178.75(16)
C16A N1A C15A C14A -179.71(17)
B1A N1A C15A C14A 2.2(3)
C1A C14A C15A N1A 11.2(3)
C13A C14A C15A N1A -171.30(17)
C15A N1A C16A C17A 138.05(18)
B1A N1A C16A C17A -43.8(2)
N1A C16A C17A C18A 55.2(2)
B1A O2A C18A C17A 55.8(2)
C16A C17A C18A O2A -61.8(2)
O2B B1B N1B C15B -142.19(17)
O1B B1B N1B C15B -19.8(2)
O3B B1B N1B C15B 110.8(3)
Cl1B B1B N1B C15B 94.19(17)
O2B B1B N1B C16B 40.0(2)
O1B B1B N1B C16B 162.30(16)
O3B B1B N1B C16B -67.0(4)
Cl1B B1B N1B C16B -83.66(16)
O2B B1B O1B C1B 150.71(16)
O3B B1B O1B C1B -102.9(4)
N1B B1B O1B C1B 27.0(2)
Cl1B B1B O1B C1B -83.38(17)
O1B B1B O2B C18B -169.83(15)
O3B B1B O2B C18B 71.1(3)
N1B B1B O2B C18B -47.2(2)
Cl1B B1B O2B C18B 68.70(19)
O2B B1B O3B C19B 174.1(5)
O1B B1B O3B C19B 59.4(6)
N1B B1B O3B C19B -68.9(6)
Cl1B B1B O3B C19B -12.5(5)
B1B O1B C1B C14B -17.4(3)
B1B O1B C1B C2B 164.94(17)
O1B C1B C2B C7B 179.57(16)
C14B C1B C2B C7B 1.9(3)
O1B C1B C2B C3B -0.4(3)
C14B C1B C2B C3B -178.05(17)
C7B C2B C3B C6B -3.8(3)
C1B C2B C3B C6B 176.13(17)
C7B C2B C3B C4B -122.86(19)
C1B C2B C3B C4B 57.1(2)
C7B C2B C3B C5B 115.8(2)
C1B C2B C3B C5B -64.3(2)
C1B C2B C7B C8B -1.3(3)
C3B C2B C7B C8B 178.69(18)
C2B C7B C8B C13B -0.4(3)
C2B C7B C8B C9B 179.45(18)
C13B C8B C9B C12C 120.4(7)
C7B C8B C9B C12C -59.4(7)
C13B C8B C9B C12B -43.7(3)
C7B C8B C9B C12B 136.5(3)
C13B C8B C9B C10B 77.8(3)
C7B C8B C9B C10B -102.0(3)
C13B C8B C9B C11B -164.5(3)
C7B C8B C9B C11B 15.7(4)
C13B C8B C9B C10C -114.9(5)
C7B C8B C9B C10C 65.3(6)
C13B C8B C9B C11C -4.0(6)
C7B C8B C9B C11C 176.2(6)
C7B C8B C13B C14B 1.4(3)
C9B C8B C13B C14B -178.47(18)
C8B C13B C14B C1B -0.7(3)
C8B C13B C14B C15B -177.01(18)
O1B C1B C14B C13B -178.68(17)
C2B C1B C14B C13B -1.0(3)
O1B C1B C14B C15B -2.3(3)
C2B C1B C14B C15B 175.34(17)
C16B N1B C15B C14B -179.08(17)
B1B N1B C15B C14B 3.2(3)
C13B C14B C15B N1B -174.65(18)
C1B C14B C15B N1B 9.0(3)
C15B N1B C16B C17B 138.91(18)
B1B N1B C16B C17B -43.3(2)
N1B C16B C17B C18B 52.7(2)
B1B O2B C18B C17B 59.2(2)
C16B C17B C18B O2B -60.6(2)
